data_7048862
loop_
_publ_author_name
'Gusev, Alexey'
'Nemec, Ivan'
'Herchel, Radovan'
'Shul'gin, Victor'
'Ryush, Irina'
'Kiskin, Michail'
'Efimov, Nickolay'
'Ugolkova, Elena'
'Minin, Vadim'
'Lyssenko, Konstantin'
'Eremenko, Igor'
'Linert, Wolfgang'

_publ_section_title
;
 Copper(ii) self-assembled clusters of
 bis((pyridin-2-yl)-1,2,4-triazol-3-yl)alkanes. Unusual rearrangement of
 ligands under reaction conditions.
;
_journal_issue 9
_journal_name_full 'Dalton transactions (Cambridge, England : 2003)'
_journal_page_first 3052
_journal_page_last 3060
_journal_paper_doi 10.1039/c8dt04816a
_journal_volume 48
_journal_year 2019
_chemical_formula_moiety 'Cu2 Cl2  N16  C30  H24, 2Cl, 6.5 (CH3OH)'
_chemical_formula_sum 'C36.5 H50 Cl4 Cu2 N16 O6.5'
_chemical_formula_weight 1085.80
_space_group_crystal_system monoclinic
_space_group_IT_number 15
_space_group_name_Hall '-C 2yc'
_space_group_name_H-M_alt 'C 1 2/c 1'
_symmetry_space_group_name_Hall '-C 2yc'
_symmetry_space_group_name_H-M 'C 1 2/c 1'
_atom_sites_solution_hydrogens mixed
_audit_creation_method SHELXL-2016/6
_audit_update_record
;
2019-01-29 deposited with the CCDC.
2019-02-04 downloaded from the CCDC.
;
_cell_angle_alpha 90
_cell_angle_beta 95.971(5)
_cell_angle_gamma 90
_cell_formula_units_Z 4
_cell_length_a 19.725(3)
_cell_length_b 18.998(3)
_cell_length_c 12.833(2)
_cell_measurement_reflns_used 424
_cell_measurement_temperature 120(2)
_cell_measurement_theta_max 25
_cell_measurement_theta_min 3
_cell_volume 4782.9(13)
_computing_cell_refinement 'Bruker SAINT'
_computing_data_collection 'Bruker APEX II'
_computing_data_reduction 'Bruker SAINT'
_computing_molecular_graphics 'Bruker SHELXTL'
_computing_publication_material 'Bruker SHELXTL'
_computing_structure_refinement 'SHELXL-97 (Sheldrick, 1997)'
_computing_structure_solution 'SHELXS-97 (Sheldrick, 1997)'
_diffrn_ambient_temperature 120(2)
_diffrn_measured_fraction_theta_full 0.998
_diffrn_measured_fraction_theta_max 0.998
_diffrn_measurement_device_type 'Bruker APEX II CCD area detector''
_diffrn_measurement_method 'omega scans'
_diffrn_radiation_type MoK\a
_diffrn_radiation_wavelength 0.71073
_diffrn_reflns_av_R_equivalents 0.0925
_diffrn_reflns_av_unetI/netI 0.0631
_diffrn_reflns_Laue_measured_fraction_full 0.998
_diffrn_reflns_Laue_measured_fraction_max 0.998
_diffrn_reflns_limit_h_max 26
_diffrn_reflns_limit_h_min -25
_diffrn_reflns_limit_k_max 25
_diffrn_reflns_limit_k_min -25
_diffrn_reflns_limit_l_max 16
_diffrn_reflns_limit_l_min -16
_diffrn_reflns_number 26949
_diffrn_reflns_point_group_measured_fraction_full 0.998
_diffrn_reflns_point_group_measured_fraction_max 0.998
_diffrn_reflns_theta_full 25.242
_diffrn_reflns_theta_max 27.999
_diffrn_reflns_theta_min 2.104
_exptl_absorpt_coefficient_mu 1.175
_exptl_absorpt_correction_type multi-scan
_exptl_absorpt_process_details SADABS
_exptl_crystal_colour blue
_exptl_crystal_density_diffrn 1.508
_exptl_crystal_description prism
_exptl_crystal_F_000 2236
_exptl_crystal_size_max 0.330
_exptl_crystal_size_mid 0.130
_exptl_crystal_size_min 0.120
_exptl_transmission_factor_max 0.872
_exptl_transmission_factor_min 0.698
_refine_diff_density_max 1.053
_refine_diff_density_min -0.797
_refine_diff_density_rms 0.116
_refine_ls_extinction_method none
_refine_ls_goodness_of_fit_ref 1.017
_refine_ls_hydrogen_treatment mixed
_refine_ls_matrix_type full
_refine_ls_number_parameters 311
_refine_ls_number_reflns 5761
_refine_ls_number_restraints 6
_refine_ls_restrained_S_all 1.019
_refine_ls_R_factor_all 0.0839
_refine_ls_R_factor_gt 0.0531
_refine_ls_shift/su_max 0.010
_refine_ls_shift/su_mean 0.005
_refine_ls_structure_factor_coef Fsqd
_refine_ls_weighting_details 'w=1/[\s^2^(Fo^2^)+(0.0823P)^2^+8.5519P] where P=(Fo^2^+2Fc^2^)/3'
_refine_ls_weighting_scheme calc
_refine_ls_wR_factor_gt 0.1323
_refine_ls_wR_factor_ref 0.1544
_reflns_Friedel_coverage 0.000
_reflns_number_gt 4107
_reflns_number_total 5761
_reflns_threshold_expression I>2\s(I)
_cod_data_source_file c8dt04816a2.cif
_cod_data_source_block a_a_sq
_cod_depositor_comments 'Adding full bibliography for 7048860--7048863.cif.'
_cod_original_cell_volume 4783.0(14)
_cod_original_formula_sum 'C36.50 H50 Cl4 Cu2 N16 O6.50'
_cod_database_code 7048862
_shelx_shelxl_version_number 2016/6
_shelx_space_group_comment
;
The symmetry employed for this shelxl refinement is uniquely defined
by the following loop, which should always be used as a source of
symmetry information in preference to the above space-group names.
They are only intended as comments.
;
_shelx_estimated_absorpt_t_min 0.698
_shelx_estimated_absorpt_t_max 0.872

loop_
_space_group_symop_operation_xyz
'x, y, z'
'-x, y, -z+1/2'
'x+1/2, y+1/2, z'
'-x+1/2, y+1/2, -z+1/2'
'-x, -y, -z'
'x, -y, z-1/2'
'-x+1/2, -y+1/2, -z'
'x+1/2, -y+1/2, z-1/2'

loop_
_atom_site_label
_atom_site_type_symbol
_atom_site_fract_x
_atom_site_fract_y
_atom_site_fract_z
_atom_site_U_iso_or_equiv
_atom_site_adp_type
_atom_site_occupancy
_atom_site_site_symmetry_order
_atom_site_calc_flag
_atom_site_refinement_flags_posn
_atom_site_refinement_flags_adp
_atom_site_refinement_flags_occupancy
_atom_site_disorder_assembly
_atom_site_disorder_group
Cu1 Cu -0.09877(2) 0.11754(2) -0.08311(3) 0.02108(14) Uani 1 1 d . . . . .
Cl1 Cl -0.05349(5) 0.20470(5) 0.02350(8) 0.0314(2) Uani 1 1 d . . . . .
N1 N -0.00933(14) 0.08457(15) -0.1191(2) 0.0197(6) Uani 1 1 d . . . . .
N2 N 0.05901(14) -0.00908(15) -0.1302(2) 0.0199(6) Uani 1 1 d . . . . .
N3 N 0.09464(15) 0.05238(15) -0.1285(2) 0.0207(6) Uani 1 1 d . . . . .
H3N H 0.141834 0.054898 -0.139737 0.025 Uiso 1 1 d R U . . .
N4 N -0.12105(15) 0.01131(15) -0.1126(2) 0.0195(6) Uani 1 1 d . . . . .
N5 N 0.14369(15) 0.16928(15) -0.2738(2) 0.0229(6) Uani 1 1 d . . . . .
N6 N 0.23325(17) 0.23883(17) -0.2208(2) 0.0308(7) Uani 1 1 d . . . . .
N7 N 0.18755(17) 0.23718(17) -0.1492(2) 0.0297(7) Uani 1 1 d . . . . .
H7N H 0.190285 0.265429 -0.097600 0.036 Uiso 1 1 d R U . . .
N8 N 0.19151(16) 0.13820(15) -0.4567(2) 0.0247(6) Uani 1 1 d . . . . .
C1 C 0.07594(18) 0.18308(18) -0.1201(3) 0.0234(7) Uani 1 1 d . . . . .
H1A H 0.037084 0.212567 -0.149045 0.028 Uiso 1 1 calc R U . . .
H1B H 0.088493 0.197700 -0.046568 0.028 Uiso 1 1 calc R U . . .
C2 C 0.05419(18) 0.10770(18) -0.1219(3) 0.0204(7) Uani 1 1 d . . . . .
C3 C -0.00336(17) 0.01318(17) -0.1246(2) 0.0184(6) Uani 1 1 d . . . . .
C4 C -0.06587(17) -0.02827(18) -0.1281(2) 0.0185(7) Uani 1 1 d . . . . .
C5 C -0.06997(18) -0.09923(18) -0.1490(3) 0.0221(7) Uani 1 1 d . . . . .
H5A H -0.030233 -0.125692 -0.158604 0.026 Uiso 1 1 calc R U . . .
C6 C -0.13332(19) -0.13123(19) -0.1557(3) 0.0251(8) Uani 1 1 d . . . . .
H6A H -0.137800 -0.180084 -0.170632 0.030 Uiso 1 1 calc R U . . .
C7 C -0.18983(19) -0.0914(2) -0.1404(3) 0.0268(8) Uani 1 1 d . . . . .
H7A H -0.233740 -0.112369 -0.144663 0.032 Uiso 1 1 calc R U . . .
C8 C -0.18173(18) -0.02064(19) -0.1189(3) 0.0236(7) Uani 1 1 d . . . . .
H8A H -0.220837 0.006526 -0.108233 0.028 Uiso 1 1 calc R U . . .
C9 C 0.13458(18) 0.19567(18) -0.1811(3) 0.0231(7) Uani 1 1 d . . . . .
C10 C 0.20496(19) 0.19622(19) -0.2940(3) 0.0249(7) Uani 1 1 d . . . . .
C11 C 0.2341(2) 0.17613(19) -0.3905(3) 0.0262(8) Uani 1 1 d . . . . .
C12 C 0.2985(2) 0.1933(2) -0.4125(3) 0.0345(9) Uani 1 1 d . . . . .
H12A H 0.327770 0.220231 -0.364494 0.041 Uiso 1 1 calc R U . . .
C13 C 0.3201(2) 0.1706(2) -0.5061(4) 0.0416(11) Uani 1 1 d . . . . .
H13A H 0.364781 0.181142 -0.522761 0.050 Uiso 1 1 calc R U . . .
C14 C 0.2757(2) 0.1324(2) -0.5748(3) 0.0364(10) Uani 1 1 d . . . . .
H14A H 0.289451 0.116554 -0.639661 0.044 Uiso 1 1 calc R U . . .
C15 C 0.2117(2) 0.11759(19) -0.5484(3) 0.0292(8) Uani 1 1 d . . . . .
H15A H 0.180926 0.092123 -0.596282 0.035 Uiso 1 1 calc R U . . .
Cl2 Cl 0.25084(5) 0.44589(5) 0.13068(8) 0.0340(2) Uani 1 1 d . . . . .
O1S O 0.3426(4) 0.0196(5) 0.2342(7) 0.101(3) Uani 0.697(8) 1 d D . P A 1
H1SO H 0.316293 -0.001145 0.272806 0.121 Uiso 0.697(8) 1 d R U P A 1
C1S C 0.3813(9) -0.0289(10) 0.1832(13) 0.111(5) Uani 0.697(8) 1 d D . P A 1
H1SE H 0.357339 -0.033682 0.114467 0.134 Uiso 0.697(8) 1 d R U P A 1
H1SF H 0.379489 -0.073852 0.216987 0.134 Uiso 0.697(8) 1 d R U P A 1
H1SD H 0.428139 -0.019093 0.174897 0.134 Uiso 0.697(8) 1 d R U P A 1
C1S' C 0.357(3) -0.004(3) 0.176(2) 0.111(5) Uani 0.303(8) 1 d D . P A 2
H1SB H 0.370805 0.044008 0.163326 0.134 Uiso 0.303(8) 1 d R U P A 2
H1SC H 0.319115 -0.001892 0.191576 0.134 Uiso 0.303(8) 1 d R U P A 2
H1SA H 0.356505 -0.028702 0.111436 0.134 Uiso 0.303(8) 1 d R U P A 2
O1S' O 0.3957(8) -0.0237(11) 0.2713(16) 0.101(3) Uani 0.303(8) 1 d D . P A 2
H1O' H 0.358331 -0.030158 0.297558 0.121 Uiso 0.303(8) 1 d R U P A 2
O2S O 0.17401(15) 0.32492(18) 0.0126(2) 0.0461(8) Uani 1 1 d D . . . .
H2SO H 0.197399 0.361635 0.048322 0.10(3) Uiso 1 1 d R . . B .
C2S C 0.1119(3) 0.3609(4) -0.0131(9) 0.064(3) Uani 0.677(13) 1 d D . P B 1
H2SA H 0.111858 0.384155 -0.079489 0.096 Uiso 0.677(13) 1 d R U P B 1
H2SB H 0.075308 0.327415 -0.016459 0.096 Uiso 0.677(13) 1 d R U P B 1
H2SC H 0.106008 0.395045 0.040341 0.096 Uiso 0.677(13) 1 d R U P B 1
C2S' C 0.1096(5) 0.3402(11) 0.0510(16) 0.064(3) Uani 0.323(13) 1 d D . P B 2
H2SD H 0.108665 0.317271 0.117525 0.096 Uiso 0.323(13) 1 d R U P B 2
H2SE H 0.103765 0.392041 0.059745 0.096 Uiso 0.323(13) 1 d R U P B 2
H2SF H 0.073285 0.322321 0.002585 0.096 Uiso 0.323(13) 1 d R U P B 2
O4S O 0.500000 0.1934(2) 0.250000 0.0428(10) Uani 1 2 d DS T P C 1
H4SO H 0.525360 0.163119 0.224400 0.051 Uiso 0.5 1 d R U P C 1
C4S C 0.4510(5) 0.1534(5) 0.2969(9) 0.058(3) Uani 0.5 1 d D . P C 1
H4SA H 0.419831 0.184177 0.327324 0.087 Uiso 0.5 1 d R U P C 1
H4SB H 0.426272 0.124287 0.244894 0.087 Uiso 0.5 1 d R U P C 1
H4SC H 0.473982 0.124287 0.350514 0.087 Uiso 0.5 1 d R U P C 1
O5S O 0.4193(5) 0.0955(5) 0.3333(8) 0.102(4) Uani 0.5 1 d D . P D 2
H5SO H 0.444649 0.125724 0.307653 0.122 Uiso 0.5 1 d R U P D 2
C5S C 0.4424(8) 0.0571(8) 0.4251(10) 0.086(4) Uiso 0.5 1 d D . P D 2
H5SA H 0.407053 0.025637 0.442204 0.129 Uiso 0.5 1 d R U P D 2
H5SB H 0.482193 0.030397 0.413274 0.129 Uiso 0.5 1 d R U P D 2
H5SC H 0.453303 0.089287 0.481944 0.129 Uiso 0.5 1 d R U P D 2

loop_
_atom_site_aniso_label
_atom_site_aniso_U_11
_atom_site_aniso_U_22
_atom_site_aniso_U_33
_atom_site_aniso_U_23
_atom_site_aniso_U_13
_atom_site_aniso_U_12
Cu1 0.0224(2) 0.0188(2) 0.0213(2) -0.00056(16) -0.00162(16) 0.00394(17)
Cl1 0.0300(5) 0.0258(4) 0.0360(5) -0.0105(4) -0.0082(4) 0.0087(4)
N1 0.0226(14) 0.0187(14) 0.0169(13) 0.0008(11) -0.0017(11) 0.0010(12)
N2 0.0201(14) 0.0196(14) 0.0191(14) -0.0003(11) -0.0015(11) -0.0003(11)
N3 0.0209(14) 0.0215(14) 0.0192(14) 0.0006(11) -0.0008(11) -0.0015(12)
N4 0.0220(14) 0.0223(14) 0.0133(13) 0.0000(11) -0.0020(11) 0.0031(12)
N5 0.0235(15) 0.0208(14) 0.0234(15) 0.0012(11) -0.0030(12) -0.0044(12)
N6 0.0341(18) 0.0320(17) 0.0253(16) -0.0019(13) -0.0022(13) -0.0135(15)
N7 0.0339(18) 0.0293(17) 0.0247(16) -0.0045(13) -0.0021(13) -0.0131(14)
N8 0.0290(16) 0.0195(14) 0.0254(16) 0.0002(12) 0.0020(13) -0.0068(13)
C1 0.0267(19) 0.0202(17) 0.0226(17) -0.0011(13) -0.0008(14) -0.0031(14)
C2 0.0227(17) 0.0201(17) 0.0174(16) 0.0014(12) -0.0031(13) -0.0010(13)
C3 0.0230(17) 0.0162(15) 0.0151(15) -0.0001(12) -0.0018(12) 0.0005(13)
C4 0.0220(16) 0.0233(16) 0.0092(14) 0.0020(12) -0.0039(12) -0.0005(13)
C5 0.0251(17) 0.0226(17) 0.0176(16) -0.0003(13) -0.0024(13) 0.0042(14)
C6 0.032(2) 0.0221(17) 0.0197(17) -0.0005(13) -0.0027(14) -0.0035(15)
C7 0.0235(18) 0.0302(19) 0.0256(18) 0.0011(15) -0.0028(14) -0.0039(16)
C8 0.0225(17) 0.0295(19) 0.0181(16) -0.0001(14) -0.0012(13) 0.0007(15)
C9 0.0285(19) 0.0198(17) 0.0195(17) 0.0020(13) -0.0039(14) -0.0044(14)
C10 0.0291(19) 0.0228(17) 0.0225(17) 0.0026(13) 0.0007(14) -0.0062(15)
C11 0.032(2) 0.0216(17) 0.0245(18) 0.0009(14) 0.0002(15) -0.0087(15)
C12 0.039(2) 0.032(2) 0.032(2) -0.0061(16) 0.0029(17) -0.0143(18)
C13 0.042(3) 0.040(2) 0.045(3) -0.0036(19) 0.013(2) -0.020(2)
C14 0.049(3) 0.029(2) 0.033(2) -0.0053(16) 0.0124(19) -0.0139(19)
C15 0.039(2) 0.0236(18) 0.0257(19) 0.0000(14) 0.0044(16) -0.0068(17)
Cl2 0.0244(5) 0.0355(5) 0.0415(6) -0.0052(4) 0.0000(4) -0.0037(4)
O1S 0.064(4) 0.137(7) 0.101(5) 0.044(5) 0.008(4) -0.025(4)
C1S 0.104(15) 0.104(15) 0.124(10) -0.044(9) 0.001(9) -0.004(9)
C1S' 0.104(15) 0.104(15) 0.124(10) -0.044(9) 0.001(9) -0.004(9)
O1S' 0.064(4) 0.137(7) 0.101(5) 0.044(5) 0.008(4) -0.025(4)
O2S 0.0365(17) 0.057(2) 0.0424(18) -0.0225(15) -0.0075(14) -0.0008(15)
C2S 0.061(4) 0.047(5) 0.076(7) -0.018(4) -0.030(5) 0.009(4)
C2S' 0.061(4) 0.047(5) 0.076(7) -0.018(4) -0.030(5) 0.009(4)
O4S 0.049(3) 0.033(2) 0.046(3) 0.000 0.001(2) 0.000
C4S 0.055(7) 0.039(5) 0.082(8) -0.006(5) 0.020(6) 0.003(5)
O5S 0.116(8) 0.071(6) 0.133(9) 0.002(6) 0.085(7) -0.023(6)

loop_
_atom_type_symbol
_atom_type_description
_atom_type_scat_dispersion_real
_atom_type_scat_dispersion_imag
_atom_type_scat_source
C C 0.0033 0.0016 'International Tables Vol C Tables 4.2.6.8 and 6.1.1.4'
H H 0.0000 0.0000 'International Tables Vol C Tables 4.2.6.8 and 6.1.1.4'
N N 0.0061 0.0033 'International Tables Vol C Tables 4.2.6.8 and 6.1.1.4'
O O 0.0106 0.0060 'International Tables Vol C Tables 4.2.6.8 and 6.1.1.4'
Cl Cl 0.1484 0.1585 'International Tables Vol C Tables 4.2.6.8 and 6.1.1.4'
Cu Cu 0.3201 1.2651 'International Tables Vol C Tables 4.2.6.8 and 6.1.1.4'

loop_
_geom_angle_atom_site_label_1
_geom_angle_atom_site_label_2
_geom_angle_atom_site_label_3
_geom_angle
_geom_angle_site_symmetry_1
_geom_angle_site_symmetry_3
N1 Cu1 N8 172.81(12) . 2_554
N1 Cu1 N4 80.06(11) . .
N8 Cu1 N4 93.17(12) 2_554 .
N1 Cu1 N5 103.92(11) . 2_554
N8 Cu1 N5 79.84(12) 2_554 2_554
N4 Cu1 N5 102.87(11) . 2_554
N1 Cu1 Cl1 93.85(9) . .
N8 Cu1 Cl1 90.92(9) 2_554 .
N4 Cu1 Cl1 150.99(8) . .
N5 Cu1 Cl1 106.12(8) 2_554 .
C2 N1 C3 103.9(3) . .
C2 N1 Cu1 140.2(2) . .
C3 N1 Cu1 114.4(2) . .
C3 N2 N3 102.0(3) . .
C2 N3 N2 111.5(3) . .
C2 N3 H3N 124.8 . .
N2 N3 H3N 123.3 . .
C8 N4 C4 117.8(3) . .
C8 N4 Cu1 128.3(2) . .
C4 N4 Cu1 113.9(2) . .
C9 N5 C10 103.6(3) . .
C9 N5 Cu1 147.8(3) . 2_554
C10 N5 Cu1 107.4(2) . 2_554
C10 N6 N7 101.9(3) . .
C9 N7 N6 111.1(3) . .
C9 N7 H7N 126.5 . .
N6 N7 H7N 121.4 . .
C11 N8 C15 119.3(3) . .
C11 N8 Cu1 118.4(3) . 2_554
C15 N8 Cu1 122.2(3) . 2_554
C9 C1 C2 112.6(3) . .
C9 C1 H1A 109.1 . .
C2 C1 H1A 109.1 . .
C9 C1 H1B 109.1 . .
C2 C1 H1B 109.1 . .
H1A C1 H1B 107.8 . .
N3 C2 N1 108.3(3) . .
N3 C2 C1 125.9(3) . .
N1 C2 C1 125.8(3) . .
N2 C3 N1 114.2(3) . .
N2 C3 C4 128.3(3) . .
N1 C3 C4 117.4(3) . .
N4 C4 C5 122.7(3) . .
N4 C4 C3 112.7(3) . .
C5 C4 C3 124.6(3) . .
C4 C5 C6 118.5(3) . .
C4 C5 H5A 120.8 . .
C6 C5 H5A 120.8 . .
C7 C6 C5 119.2(3) . .
C7 C6 H6A 120.4 . .
C5 C6 H6A 120.4 . .
C8 C7 C6 119.1(3) . .
C8 C7 H7A 120.5 . .
C6 C7 H7A 120.5 . .
N4 C8 C7 122.7(3) . .
N4 C8 H8A 118.7 . .
C7 C8 H8A 118.7 . .
N5 C9 N7 108.9(3) . .
N5 C9 C1 127.0(3) . .
N7 C9 C1 124.1(3) . .
N6 C10 N5 114.4(3) . .
N6 C10 C11 125.9(3) . .
N5 C10 C11 119.7(3) . .
N8 C11 C12 122.0(4) . .
N8 C11 C10 113.6(3) . .
C12 C11 C10 124.4(3) . .
C11 C12 C13 118.8(4) . .
C11 C12 H12A 120.6 . .
C13 C12 H12A 120.6 . .
C14 C13 C12 119.0(4) . .
C14 C13 H13A 120.5 . .
C12 C13 H13A 120.5 . .
C15 C14 C13 119.2(4) . .
C15 C14 H14A 120.4 . .
C13 C14 H14A 120.4 . .
N8 C15 C14 121.6(4) . .
N8 C15 H15A 119.2 . .
C14 C15 H15A 119.2 . .
C1S O1S H1SO 111.2 . .
O1S C1S H1SE 104.6 . .
O1S C1S H1SF 109.1 . .
H1SE C1S H1SF 107.1 . .
O1S C1S H1SD 120.1 . .
H1SE C1S H1SD 107.7 . .
H1SF C1S H1SD 107.7 . .
O1S' C1S' H1SB 105.9 . .
O1S' C1S' H1SC 103.5 . .
H1SB C1S' H1SC 106.9 . .
O1S' C1S' H1SA 124.9 . .
H1SB C1S' H1SA 107.3 . .
H1SC C1S' H1SA 107.3 . .
C1S' O1S' H1O' 88.5 . .
C2S O2S H2SO 97.2 . .
C2S' O2S H2SO 95.2 . .
O2S C2S H2SA 110.6 . .
O2S C2S H2SB 108.7 . .
H2SA C2S H2SB 109.5 . .
O2S C2S H2SC 109.1 . .
H2SA C2S H2SC 109.5 . .
H2SB C2S H2SC 109.5 . .
O2S C2S' H2SD 108.2 . .
O2S C2S' H2SE 110.7 . .
H2SD C2S' H2SE 109.5 . .
O2S C2S' H2SF 109.5 . .
H2SD C2S' H2SF 109.5 . .
H2SE C2S' H2SF 109.5 . .
C4S O4S C4S 115.0(9) 2_655 .
C4S O4S H4SO 10.1 2_655 .
C4S O4S H4SO 105.0 . .
C4S O4S H4SO 105.0(4) 2_655 2_655
C4S O4S H4SO 10.1(4) . 2_655
H4SO O4S H4SO 94.9 . 2_655
O4S C4S H4SA 110.0 . .
O4S C4S H4SB 109.6 . .
H4SA C4S H4SB 109.5 . .
O4S C4S H4SC 108.8 . .
H4SA C4S H4SC 109.5 . .
H4SB C4S H4SC 109.5 . .
O4S C4S H4SO 14.5(6) . 2_655
H4SA C4S H4SO 124.5 . 2_655
H4SB C4S H4SO 103.1 . 2_655
H4SC C4S H4SO 100.0 . 2_655
C5S O5S H5SO 121.2 . .
O5S C5S H5SA 109.4 . .
O5S C5S H5SB 109.7 . .
H5SA C5S H5SB 109.5 . .
O5S C5S H5SC 109.3 . .
H5SA C5S H5SC 109.5 . .
H5SB C5S H5SC 109.5 . .

loop_
_geom_bond_atom_site_label_1
_geom_bond_atom_site_label_2
_geom_bond_distance
_geom_bond_site_symmetry_2
Cu1 N1 1.972(3) .
Cu1 N8 1.989(3) 2_554
Cu1 N4 2.092(3) .
Cu1 N5 2.187(3) 2_554
Cu1 Cl1 2.2709(10) .
N1 C2 1.332(4) .
N1 C3 1.364(4) .
N2 C3 1.310(4) .
N2 N3 1.362(4) .
N3 C2 1.328(4) .
N3 H3N 0.9578 .
N4 C8 1.337(5) .
N4 C4 1.355(4) .
N5 C9 1.320(5) .
N5 C10 1.362(5) .
N6 C10 1.319(5) .
N6 N7 1.352(5) .
N7 C9 1.339(4) .
N7 H7N 0.8501 .
N8 C11 1.340(5) .
N8 C15 1.341(5) .
C1 C9 1.482(5) .
C1 C2 1.494(5) .
C1 H1A 0.9900 .
C1 H1B 0.9900 .
C3 C4 1.460(5) .
C4 C5 1.375(5) .
C5 C6 1.384(5) .
C5 H5A 0.9500 .
C6 C7 1.378(5) .
C6 H6A 0.9500 .
C7 C8 1.378(5) .
C7 H7A 0.9500 .
C8 H8A 0.9500 .
C10 C11 1.469(5) .
C11 C12 1.369(6) .
C12 C13 1.384(6) .
C12 H12A 0.9500 .
C13 C14 1.383(6) .
C13 H13A 0.9500 .
C14 C15 1.370(6) .
C14 H14A 0.9500 .
C15 H15A 0.9500 .
O1S C1S 1.401(4) .
O1S H1SO 0.8501 .
C1S H1SE 0.9601 .
C1S H1SF 0.9600 .
C1S H1SD 0.9600 .
C1S' O1S' 1.417(4) .
C1S' H1SB 0.9603 .
C1S' H1SC 0.8001 .
C1S' H1SA 0.9600 .
O1S' H1O' 0.8502 .
O2S C2S 1.411(4) .
O2S C2S' 1.439(4) .
O2S H2SO 0.9301 .
C2S H2SA 0.9600 .
C2S H2SB 0.9599 .
C2S H2SC 0.9599 .
C2S' H2SD 0.9602 .
C2S' H2SE 1.0000 .
C2S' H2SF 0.9599 .
O4S C4S 1.411(4) 2_655
O4S C4S 1.411(4) .
O4S H4SO 0.8499 .
O4S H4SO 0.8500 2_655
C4S H4SA 0.9601 .
C4S H4SB 0.9599 .
C4S H4SC 0.9600 .
O5S C5S 1.420(4) .
O5S H5SO 0.8499 .
C5S H5SA 0.9600 .
C5S H5SB 0.9599 .
C5S H5SC 0.9600 .

loop_
_geom_hbond_atom_site_label_D
_geom_hbond_atom_site_label_H
_geom_hbond_atom_site_label_A
_geom_hbond_distance_DH
_geom_hbond_distance_HA
_geom_hbond_distance_DA
_geom_hbond_angle_DHA
_geom_hbond_site_symmetry_A
N3 H3N Cl2 0.96 2.11 3.051(3) 167.8 7
N7 H7N O2S 0.85 1.86 2.698(4) 166.5 .
C5 H5A Cl1 0.95 2.72 3.424(4) 131.6 5
C8 H8A N8 0.95 2.68 3.182(5) 113.6 2_554
O1S H1SO Cl2 0.85 2.15 3.004(7) 179.4 4_545
O1S' H1O' Cl2 0.85 2.47 3.320(16) 177.3 4_545
O2S H2SO Cl2 0.93 2.14 3.065(3) 179.8 .
